data_1576393
loop_
_publ_author_name
'Li, Wenhao'
'Niu, Mengyao'
'Zhu, Yi-Yun'
'Zhang, Man'
'Gao, Haoyu'
'Zhang, Xin-Chao'
'Yang, Bo'
'Wei, Donghui'
'Chen, Xuenian'

_publ_section_title
;
 Regulation and Mechanisms of Full-Visible-Spectrum Emission in Solid and
 Liquid States for D-\p-A Cyanobenzene-Phenothiazine Fluorescent Molecules
;
_journal_name_full 'Chemical Science'
_journal_paper_doi 10.1039/D5SC06095H
_journal_year 2025
_chemical_formula_moiety 'C32 H18 N4 S2'
_chemical_formula_sum 'C32 H18 N4 S2'
_chemical_formula_weight 522.62
_space_group_crystal_system monoclinic
_space_group_IT_number 15
_space_group_name_Hall '-C 2yc'
_space_group_name_H-M_alt 'C 1 2/c 1'
_atom_sites_solution_hydrogens geom
_atom_sites_solution_primary direct
_audit_creation_date 2023-11-28
_audit_creation_method
;
Olex2 1.2
(compiled 2018.05.29 svn.r3508 for OlexSys, GUI svn.r5506)
;
_audit_update_record
;
2025-07-21 deposited with the CCDC.	2025-12-01 downloaded from the CCDC.
;
_cell_angle_alpha 90
_cell_angle_beta 147.08(3)
_cell_angle_gamma 90
_cell_formula_units_Z 8
_cell_length_a 34.980(4)
_cell_length_b 13.2515(3)
_cell_length_c 20.171(3)
_cell_measurement_reflns_used 3228
_cell_measurement_temperature 293(2)
_cell_measurement_theta_max 70.1200
_cell_measurement_theta_min 4.6440
_cell_volume 5081(4)
_computing_cell_refinement 'CrysAlisPro 1.171.42.81a (Rigaku OD, 2023)'
_computing_data_collection 'CrysAlisPro 1.171.42.81a (Rigaku OD, 2023)'
_computing_data_reduction 'CrysAlisPro 1.171.42.81a (Rigaku OD, 2023)'
_computing_molecular_graphics 'Olex2 (Dolomanov et al., 2009)'
_computing_publication_material 'Olex2 (Dolomanov et al., 2009)'
_computing_structure_refinement 'ShelXL (Sheldrick, 2015)'
_computing_structure_solution 'ShelXS (Sheldrick, 2008)'
_diffrn_ambient_temperature 293(2)
_diffrn_detector 'CCD plate'
_diffrn_detector_area_resol_mean 16.2312
_diffrn_detector_type Eos
_diffrn_measured_fraction_theta_full 0.994
_diffrn_measured_fraction_theta_max 0.994
_diffrn_measurement_details
;
List of Runs (angles in degrees, time in seconds):

  # Type    Start    End  Width  t~exp~   \w     \q     \k     \f   Frames
#--------------------------------------------------------------------------
  1  \w    -96.00  -9.00   1.00    4.50    --  -33.50 138.00  10.00   87
  2  \w    -66.00 -40.00   1.00    4.50    --  -33.50 178.00-120.00   26
  3  \w   -105.00   2.00   1.00    4.50    --  -33.50 -19.00 150.00  107
  4  \w     61.00  86.00   1.00    4.50    --   36.47 178.00 150.00   25
  5  \w     67.00  94.00   1.00    4.50    --   36.47 178.00-120.00   27
  6  \w     65.00 110.00   1.00    4.50    --   36.47 178.00  60.00   45
  7  \w     55.00 120.00   1.00   13.00    --  108.00 -45.00 120.00   65
  8  \w     40.00  93.00   1.00   13.00    --  108.00-111.00-180.00   53
  9  \w     88.00 178.00   1.00   13.00    --  108.00  45.00 -90.00   90
 10  \w     79.00 106.00   1.00   13.00    --  108.00-111.00 -30.00   27
 11  \w    105.00 161.00   1.00   13.00    --  108.00  77.00 120.00   56
 12  \w     91.00 129.00   1.00   13.00    --  108.00  45.00 -60.00   38
 13  \w    141.00 167.00   1.00   13.00    --  108.00  45.00 -60.00   26
 14  \w     79.00 108.00   1.00   13.00    --  108.00-111.00  90.00   29
 15  \w     52.00  78.00   1.00   13.00    --  108.00 -94.00 -90.00   26
 16  \w    125.00 174.00   1.00   13.00    --  108.00 111.00  90.00   49
 17  \w     61.00 134.00   1.00   13.00    --  108.00 -77.00-180.00   73
;
_diffrn_measurement_device 'four-circle diffractometer'
_diffrn_measurement_device_type 'Xcalibur, Eos, Gemini'
_diffrn_measurement_method '\w scans'
_diffrn_orient_matrix_type 'CrysAlisPro convention (1999,Acta A55,543-557)'
_diffrn_orient_matrix_UB_11 0.0757268000
_diffrn_orient_matrix_UB_12 0.0413636000
_diffrn_orient_matrix_UB_13 0.1110739000
_diffrn_orient_matrix_UB_21 -0.0286342000
_diffrn_orient_matrix_UB_22 0.1077461000
_diffrn_orient_matrix_UB_23 -0.0327933000
_diffrn_orient_matrix_UB_31 0.0026650000
_diffrn_orient_matrix_UB_32 -0.0130318000
_diffrn_orient_matrix_UB_33 0.0798292000
_diffrn_radiation_monochromator graphite
_diffrn_radiation_probe x-ray
_diffrn_radiation_type CuK\a
_diffrn_radiation_wavelength 1.54184
_diffrn_reflns_av_R_equivalents 0.0353
_diffrn_reflns_av_unetI/netI 0.0453
_diffrn_reflns_Laue_measured_fraction_full 0.994
_diffrn_reflns_Laue_measured_fraction_max 0.994
_diffrn_reflns_limit_h_max 36
_diffrn_reflns_limit_h_min -41
_diffrn_reflns_limit_k_max 15
_diffrn_reflns_limit_k_min -14
_diffrn_reflns_limit_l_max 24
_diffrn_reflns_limit_l_min -13
_diffrn_reflns_number 9192
_diffrn_reflns_point_group_measured_fraction_full 0.994
_diffrn_reflns_point_group_measured_fraction_max 0.994
_diffrn_reflns_theta_full 67.068
_diffrn_reflns_theta_max 67.068
_diffrn_reflns_theta_min 4.066
_diffrn_source 'fine-focus sealed X-ray tube'
_diffrn_source_type 'Enhance (Cu) X-ray Source'
_exptl_absorpt_coefficient_mu 2.128
_exptl_absorpt_correction_T_max 1.00000
_exptl_absorpt_correction_T_min 0.82911
_exptl_absorpt_correction_type multi-scan
_exptl_absorpt_process_details
;
CrysAlisPro 1.171.42.81a (Rigaku Oxford Diffraction, 2023)
Empirical absorption correction using spherical harmonics,
implemented in SCALE3 ABSPACK scaling algorithm.
;
_exptl_crystal_colour orange
_exptl_crystal_colour_primary orange
_exptl_crystal_density_diffrn 1.366
_exptl_crystal_description block
_exptl_crystal_F_000 2160
_exptl_crystal_size_max 0.16
_exptl_crystal_size_mid 0.12
_exptl_crystal_size_min 0.09
_refine_diff_density_max 0.363
_refine_diff_density_min -0.316
_refine_diff_density_rms 0.052
_refine_ls_extinction_method none
_refine_ls_goodness_of_fit_ref 1.026
_refine_ls_hydrogen_treatment constr
_refine_ls_matrix_type full
_refine_ls_number_parameters 347
_refine_ls_number_reflns 4520
_refine_ls_number_restraints 2
_refine_ls_restrained_S_all 1.036
_refine_ls_R_factor_all 0.0684
_refine_ls_R_factor_gt 0.0535
_refine_ls_shift/su_max 0.000
_refine_ls_shift/su_mean 0.000
_refine_ls_structure_factor_coef Fsqd
_refine_ls_weighting_details 'w=1/[\s^2^(Fo^2^)+(0.0947P)^2^] where P=(Fo^2^+2Fc^2^)/3'
_refine_ls_weighting_scheme calc
_refine_ls_wR_factor_gt 0.1471
_refine_ls_wR_factor_ref 0.1652
_reflns_Friedel_coverage 0.000
_reflns_number_gt 3459
_reflns_number_total 4520
_reflns_threshold_expression 'I > 2\s(I)'
_cod_data_source_file d5sc06095h2.cif
_cod_data_source_block 202311318_auto
_cod_original_cell_volume 5082(2)
_cod_database_code 1576393
_shelx_shelxl_version_number 2014/7
_chemical_oxdiff_formula C20H20N1O4S1
_shelx_space_group_comment
;
The symmetry employed for this shelxl refinement is uniquely defined
by the following loop, which should always be used as a source of
symmetry information in preference to the above space-group names.
They are only intended as comments.
;
_shelx_estimated_absorpt_t_max 0.832
_shelx_estimated_absorpt_t_min 0.727
_reflns_odcompleteness_completeness 99.31
_reflns_odcompleteness_iscentric 1
_reflns_odcompleteness_theta 66.97
_olex2_refinement_description
;
1. Fixed Uiso
 At 1.2 times of:
  All C(H) groups
2. Restrained distances
 C28-S2A
 1.78 with sigma of 0.02
 C25-S2A
 1.7 with sigma of 0.02
3. Uiso/Uaniso restraints and constraints
Uanis(S2) = Uanis(S2A)
4. Others
 Sof(S2A)=1-FVAR(1)
 Sof(S2)=FVAR(1)
5.a Aromatic/amide H refined with riding coordinates:
 C1(H1), C2(H2), C3(H3), C4(H4), C9(H9), C10(H10), C11(H11), C12(H12),
 C15(H15), C18(H18), C21(H21), C22(H22), C23(H23), C24(H24), C29(H29), C30(H30),
  C31(H31), C32(H32)
;
_olex2_submission_special_instructions 'No special instructions were received'
_oxdiff_exptl_absorpt_empirical_details
;
Empirical correction (ABSPACK) includes:
- Absorption correction using spherical harmonics
- Frame scaling
;
_oxdiff_exptl_absorpt_empirical_full_max 1.173
_oxdiff_exptl_absorpt_empirical_full_min 0.812

loop_
_space_group_symop_operation_xyz
'x, y, z'
'-x, y, -z+1/2'
'x+1/2, y+1/2, z'
'-x+1/2, y+1/2, -z+1/2'
'-x, -y, -z'
'x, -y, z-1/2'
'-x+1/2, -y+1/2, -z'
'x+1/2, -y+1/2, z-1/2'

loop_
_atom_site_label
_atom_site_type_symbol
_atom_site_fract_x
_atom_site_fract_y
_atom_site_fract_z
_atom_site_U_iso_or_equiv
_atom_site_adp_type
_atom_site_occupancy
_atom_site_site_symmetry_order
_atom_site_calc_flag
_atom_site_refinement_flags_posn
_atom_site_refinement_flags_adp
_atom_site_refinement_flags_occupancy
_atom_site_disorder_assembly
_atom_site_disorder_group
S1 S 0.81948(4) 0.71971(6) 0.74257(8) 0.0884(3) Uani 1 1 d . . . . .
S2 S 0.35602(4) 0.26520(7) 0.16886(10) 0.0708(4) Uani 0.905(3) 1 d . . P A 1
S2A S 0.3531(4) 0.2716(6) 0.1212(10) 0.0708(4) Uani 0.095(3) 1 d D . P A 2
N1 N 0.70733(10) 0.58942(15) 0.64628(17) 0.0494(5) Uani 1 1 d . . . . .
N2 N 0.76894(14) 0.6191(3) 0.8985(2) 0.0899(9) Uani 1 1 d . . . . .
N3 N 0.48394(15) 0.3075(2) 0.5059(3) 0.0826(8) Uani 1 1 d . . . . .
N4 N 0.49596(10) 0.37687(17) 0.35476(17) 0.0569(5) Uani 1 1 d . . . . .
C1 C 0.77620(15) 0.4345(2) 0.7336(3) 0.0618(7) Uani 1 1 d . . . . .
H1 H 0.7404 0.3983 0.7022 0.074 Uiso 1 1 calc R . . . .
C2 C 0.83600(19) 0.3850(3) 0.8004(3) 0.0786(9) Uani 1 1 d . . . . .
H2 H 0.8404 0.3161 0.8146 0.094 Uiso 1 1 calc R . . . .
C3 C 0.88928(19) 0.4358(3) 0.8464(3) 0.0854(10) Uani 1 1 d . . . . .
H3 H 0.9298 0.4022 0.8918 0.103 Uiso 1 1 calc R . . . .
C4 C 0.88140(16) 0.5381(3) 0.8237(3) 0.0786(9) Uani 1 1 d . . . . .
H4 H 0.9166 0.5733 0.8529 0.094 Uiso 1 1 calc R . . . .
C5 C 0.82215(13) 0.5887(2) 0.7584(2) 0.0583(6) Uani 1 1 d . . . . .
C6 C 0.76824(12) 0.53782(19) 0.71229(19) 0.0478(5) Uani 1 1 d . . . . .
C7 C 0.68350(12) 0.68186(17) 0.5847(2) 0.0454(5) Uani 1 1 d . . . . .
C8 C 0.72888(13) 0.74374(19) 0.6151(2) 0.0522(6) Uani 1 1 d . . . . .
C9 C 0.70383(16) 0.8313(2) 0.5499(3) 0.0645(7) Uani 1 1 d . . . . .
H9 H 0.7340 0.8704 0.5682 0.077 Uiso 1 1 calc R . . . .
C10 C 0.63514(18) 0.8618(2) 0.4584(3) 0.0730(8) Uani 1 1 d . . . . .
H10 H 0.6187 0.9207 0.4148 0.088 Uiso 1 1 calc R . . . .
C11 C 0.59160(17) 0.8034(2) 0.4332(3) 0.0703(8) Uani 1 1 d . . . . .
H11 H 0.5455 0.8240 0.3736 0.084 Uiso 1 1 calc R . . . .
C12 C 0.61533(14) 0.71467(19) 0.4951(3) 0.0571(6) Uani 1 1 d . . . . .
H12 H 0.5848 0.6759 0.4761 0.068 Uiso 1 1 calc R . . . .
C13 C 0.65822(11) 0.53155(17) 0.6125(2) 0.0458(5) Uani 1 1 d . . . . .
C14 C 0.66704(11) 0.52471(17) 0.69368(19) 0.0448(5) Uani 1 1 d . . . . .
C15 C 0.62151(11) 0.46662(18) 0.6656(2) 0.0453(5) Uani 1 1 d . . . . .
H15 H 0.6279 0.4612 0.7205 0.054 Uiso 1 1 calc R . . . .
C16 C 0.56626(11) 0.41689(17) 0.5540(2) 0.0446(5) Uani 1 1 d . . . . .
C17 C 0.55585(12) 0.42512(18) 0.47079(19) 0.0481(5) Uani 1 1 d . . . . .
C18 C 0.60279(13) 0.4802(2) 0.5015(2) 0.0519(6) Uani 1 1 d . . . . .
H18 H 0.5974 0.4832 0.4479 0.062 Uiso 1 1 calc R . . . .
C19 C 0.72402(13) 0.5778(2) 0.8079(2) 0.0559(6) Uani 1 1 d . . . . .
C20 C 0.51943(13) 0.3552(2) 0.5254(2) 0.0537(6) Uani 1 1 d . . . . .
C21 C 0.56169(14) 0.2217(2) 0.4302(3) 0.0642(7) Uani 1 1 d . . . . .
H21 H 0.6027 0.2594 0.4859 0.077 Uiso 1 1 calc R . . . .
C22 C 0.56483(18) 0.1188(3) 0.4296(3) 0.0853(10) Uani 1 1 d . . . . .
H22 H 0.6079 0.0866 0.4868 0.102 Uiso 1 1 calc R . . . .
C23 C 0.5033(2) 0.0629(3) 0.3430(4) 0.0938(11) Uani 1 1 d . . . . .
H23 H 0.5051 -0.0070 0.3419 0.113 Uiso 1 1 calc R . . . .
C24 C 0.44005(17) 0.1101(3) 0.2593(3) 0.0787(9) Uani 1 1 d . . . . .
H24 H 0.3988 0.0724 0.1993 0.094 Uiso 1 1 calc R . . . .
C25 C 0.43708(14) 0.2132(2) 0.2633(2) 0.0604(7) Uani 1 1 d D . . . .
C26 C 0.49834(13) 0.2707(2) 0.3491(2) 0.0518(6) Uani 1 1 d . . . . .
C27 C 0.43495(12) 0.4356(2) 0.2539(2) 0.0496(5) Uani 1 1 d . . . . .
C28 C 0.36832(13) 0.3908(2) 0.1597(2) 0.0556(6) Uani 1 1 d D . . . .
C29 C 0.30875(14) 0.4495(3) 0.0624(2) 0.0651(7) Uani 1 1 d . . . . .
H29 H 0.2647 0.4191 -0.0025 0.078 Uiso 1 1 calc R . . . .
C30 C 0.31433(15) 0.5523(3) 0.0611(3) 0.0685(8) Uani 1 1 d . . . . .
H30 H 0.2741 0.5915 -0.0025 0.082 Uiso 1 1 calc R . . . .
C31 C 0.37965(16) 0.5962(2) 0.1542(3) 0.0676(7) Uani 1 1 d . . . . .
H31 H 0.3836 0.6655 0.1537 0.081 Uiso 1 1 calc R . . . .
C32 C 0.43953(14) 0.5385(2) 0.2487(2) 0.0585(6) Uani 1 1 d . . . . .
H32 H 0.4835 0.5689 0.3096 0.070 Uiso 1 1 calc R . . . .

loop_
_atom_site_aniso_label
_atom_site_aniso_U_11
_atom_site_aniso_U_22
_atom_site_aniso_U_33
_atom_site_aniso_U_23
_atom_site_aniso_U_13
_atom_site_aniso_U_12
S1 0.0522(4) 0.0589(5) 0.0886(6) -0.0059(4) 0.0475(4) -0.0195(3)
S2 0.0475(4) 0.0577(5) 0.0765(6) -0.0125(4) 0.0466(4) -0.0118(3)
S2A 0.0475(4) 0.0577(5) 0.0765(6) -0.0125(4) 0.0466(4) -0.0118(3)
N1 0.0465(10) 0.0436(11) 0.0522(10) 0.0017(8) 0.0403(9) -0.0038(8)
N2 0.0606(14) 0.119(3) 0.0694(16) -0.0418(17) 0.0509(14) -0.0268(16)
N3 0.0818(17) 0.0779(18) 0.109(2) -0.0182(16) 0.0837(18) -0.0247(15)
N4 0.0431(10) 0.0489(12) 0.0403(9) -0.0051(9) 0.0283(9) -0.0068(9)
C1 0.0726(16) 0.0517(15) 0.0748(16) 0.0087(13) 0.0642(15) 0.0046(13)
C2 0.091(2) 0.0653(19) 0.093(2) 0.0209(17) 0.080(2) 0.0215(17)
C3 0.076(2) 0.090(3) 0.092(2) 0.0246(19) 0.071(2) 0.0268(18)
C4 0.0539(15) 0.089(2) 0.0775(19) 0.0050(17) 0.0524(15) 0.0008(15)
C5 0.0460(12) 0.0610(16) 0.0489(12) -0.0018(11) 0.0364(11) -0.0053(11)
C6 0.0463(11) 0.0492(13) 0.0419(11) -0.0016(9) 0.0359(10) -0.0029(10)
C7 0.0525(12) 0.0363(11) 0.0491(11) -0.0042(9) 0.0429(11) -0.0041(9)
C8 0.0569(13) 0.0415(12) 0.0548(13) -0.0118(10) 0.0462(12) -0.0140(10)
C9 0.0803(18) 0.0417(14) 0.0791(17) -0.0070(12) 0.0682(17) -0.0139(13)
C10 0.090(2) 0.0442(15) 0.0816(19) 0.0112(14) 0.0714(18) 0.0063(14)
C11 0.0685(17) 0.0506(15) 0.0792(18) 0.0069(14) 0.0598(16) 0.0110(13)
C12 0.0602(14) 0.0441(14) 0.0716(15) -0.0025(11) 0.0561(14) -0.0001(11)
C13 0.0429(11) 0.0404(12) 0.0447(11) -0.0013(9) 0.0351(10) -0.0049(9)
C14 0.0405(10) 0.0412(12) 0.0421(10) -0.0009(9) 0.0328(10) -0.0011(9)
C15 0.0435(10) 0.0450(12) 0.0455(11) 0.0036(9) 0.0370(10) 0.0030(9)
C16 0.0404(10) 0.0385(12) 0.0472(11) 0.0052(9) 0.0354(10) 0.0031(9)
C17 0.0414(11) 0.0426(12) 0.0403(11) -0.0038(9) 0.0308(10) -0.0054(9)
C18 0.0511(12) 0.0545(14) 0.0428(11) -0.0040(10) 0.0381(11) -0.0102(11)
C19 0.0452(12) 0.0640(16) 0.0526(13) -0.0103(12) 0.0400(12) -0.0062(11)
C20 0.0484(12) 0.0523(14) 0.0578(13) -0.0043(11) 0.0441(11) -0.0041(11)
C21 0.0527(14) 0.0680(18) 0.0610(15) -0.0110(13) 0.0458(13) -0.0030(12)
C22 0.0683(18) 0.076(2) 0.089(2) -0.0137(18) 0.0618(18) 0.0085(16)
C23 0.091(2) 0.0597(19) 0.115(3) -0.0241(19) 0.084(2) -0.0022(17)
C24 0.0705(18) 0.0628(19) 0.092(2) -0.0311(16) 0.0665(18) -0.0150(15)
C25 0.0504(13) 0.0564(16) 0.0607(14) -0.0174(12) 0.0442(13) -0.0100(11)
C26 0.0498(12) 0.0531(14) 0.0505(12) -0.0067(10) 0.0417(11) -0.0033(10)
C27 0.0481(12) 0.0541(14) 0.0394(11) -0.0015(10) 0.0354(10) -0.0020(10)
C28 0.0476(12) 0.0631(16) 0.0445(11) -0.0093(11) 0.0366(11) -0.0054(11)
C29 0.0491(13) 0.090(2) 0.0421(12) -0.0016(13) 0.0358(12) 0.0029(13)
C30 0.0612(15) 0.086(2) 0.0539(14) 0.0203(14) 0.0475(14) 0.0176(15)
C31 0.0801(19) 0.0629(17) 0.0666(16) 0.0157(14) 0.0628(16) 0.0104(15)
C32 0.0573(14) 0.0608(16) 0.0509(13) 0.0023(11) 0.0442(12) -0.0049(12)

loop_
_atom_type_symbol
_atom_type_description
_atom_type_scat_dispersion_real
_atom_type_scat_dispersion_imag
_atom_type_scat_source
C C 0.0181 0.0091 'International Tables Vol C Tables 4.2.6.8 and 6.1.1.4'
H H 0.0000 0.0000 'International Tables Vol C Tables 4.2.6.8 and 6.1.1.4'
N N 0.0311 0.0180 'International Tables Vol C Tables 4.2.6.8 and 6.1.1.4'
S S 0.3331 0.5567 'International Tables Vol C Tables 4.2.6.8 and 6.1.1.4'

loop_
_geom_angle_atom_site_label_1
_geom_angle_atom_site_label_2
_geom_angle_atom_site_label_3
_geom_angle
_geom_angle_site_symmetry_1
_geom_angle_site_symmetry_3
_geom_angle_publ_flag
C5 S1 C8 101.60(12) . . ?
C25 S2 C28 99.80(14) . . ?
C28 S2A C25 102.1(5) . . ?
C6 N1 C13 116.5(2) . . ?
C7 N1 C6 123.70(19) . . ?
C7 N1 C13 117.39(19) . . ?
C26 N4 C17 118.1(2) . . ?
C27 N4 C17 118.4(2) . . ?
C27 N4 C26 123.2(2) . . ?
C2 C1 H1 119.4 . . ?
C2 C1 C6 121.2(3) . . ?
C6 C1 H1 119.4 . . ?
C1 C2 H2 119.6 . . ?
C3 C2 C1 120.9(3) . . ?
C3 C2 H2 119.6 . . ?
C2 C3 H3 120.8 . . ?
C2 C3 C4 118.5(3) . . ?
C4 C3 H3 120.8 . . ?
C3 C4 H4 119.5 . . ?
C5 C4 C3 121.0(3) . . ?
C5 C4 H4 119.5 . . ?
C4 C5 S1 117.6(2) . . ?
C4 C5 C6 120.7(3) . . ?
C6 C5 S1 121.6(2) . . ?
C1 C6 N1 121.1(2) . . ?
C5 C6 N1 121.2(2) . . ?
C5 C6 C1 117.6(2) . . ?
C8 C7 N1 120.7(2) . . ?
C12 C7 N1 121.3(2) . . ?
C12 C7 C8 118.0(2) . . ?
C7 C8 S1 121.9(2) . . ?
C9 C8 S1 118.0(2) . . ?
C9 C8 C7 119.9(3) . . ?
C8 C9 H9 119.3 . . ?
C10 C9 C8 121.4(3) . . ?
C10 C9 H9 119.3 . . ?
C9 C10 H10 120.8 . . ?
C11 C10 C9 118.4(3) . . ?
C11 C10 H10 120.8 . . ?
C10 C11 H11 119.7 . . ?
C10 C11 C12 120.7(3) . . ?
C12 C11 H11 119.7 . . ?
C7 C12 H12 119.3 . . ?
C11 C12 C7 121.4(3) . . ?
C11 C12 H12 119.3 . . ?
C14 C13 N1 118.9(2) . . ?
C14 C13 C18 119.5(2) . . ?
C18 C13 N1 121.6(2) . . ?
C13 C14 C19 119.6(2) . . ?
C15 C14 C13 120.6(2) . . ?
C15 C14 C19 119.7(2) . . ?
C14 C15 H15 120.6 . . ?
C16 C15 C14 118.8(2) . . ?
C16 C15 H15 120.6 . . ?
C15 C16 C17 121.1(2) . . ?
C15 C16 C20 118.9(2) . . ?
C17 C16 C20 120.0(2) . . ?
C16 C17 N4 118.7(2) . . ?
C18 C17 N4 121.9(2) . . ?
C18 C17 C16 119.5(2) . . ?
C13 C18 H18 119.8 . . ?
C17 C18 C13 120.4(2) . . ?
C17 C18 H18 119.8 . . ?
N2 C19 C14 179.4(4) . . ?
N3 C20 C16 178.4(3) . . ?
C22 C21 H21 119.5 . . ?
C22 C21 C26 121.1(3) . . ?
C26 C21 H21 119.5 . . ?
C21 C22 H22 120.2 . . ?
C21 C22 C23 119.5(3) . . ?
C23 C22 H22 120.2 . . ?
C22 C23 H23 119.9 . . ?
C24 C23 C22 120.2(3) . . ?
C24 C23 H23 119.9 . . ?
C23 C24 H24 119.8 . . ?
C23 C24 C25 120.4(3) . . ?
C25 C24 H24 119.8 . . ?
C24 C25 S2 117.3(2) . . ?
C24 C25 S2A 115.5(3) . . ?
C24 C25 C26 120.1(3) . . ?
C26 C25 S2 122.2(2) . . ?
C26 C25 S2A 119.4(3) . . ?
C21 C26 N4 120.8(2) . . ?
C21 C26 C25 118.6(3) . . ?
C25 C26 N4 120.6(2) . . ?
C28 C27 N4 120.1(2) . . ?
C32 C27 N4 121.2(2) . . ?
C32 C27 C28 118.7(2) . . ?
C27 C28 S2 122.1(2) . . ?
C27 C28 S2A 124.1(3) . . ?
C29 C28 S2 117.8(2) . . ?
C29 C28 S2A 111.3(4) . . ?
C29 C28 C27 119.6(3) . . ?
C28 C29 H29 119.6 . . ?
C30 C29 C28 120.7(3) . . ?
C30 C29 H29 119.6 . . ?
C29 C30 H30 120.3 . . ?
C31 C30 C29 119.5(3) . . ?
C31 C30 H30 120.3 . . ?
C30 C31 H31 119.7 . . ?
C30 C31 C32 120.6(3) . . ?
C32 C31 H31 119.7 . . ?
C27 C32 H32 119.6 . . ?
C31 C32 C27 120.8(3) . . ?
C31 C32 H32 119.6 . . ?

loop_
_geom_bond_atom_site_label_1
_geom_bond_atom_site_label_2
_geom_bond_distance
_geom_bond_site_symmetry_2
_geom_bond_publ_flag
S1 C5 1.753(3) . ?
S1 C8 1.754(3) . ?
S2 C25 1.753(3) . ?
S2 C28 1.768(3) . ?
S2A C25 1.819(9) . ?
S2A C28 1.641(8) . ?
N1 C6 1.420(3) . ?
N1 C7 1.414(3) . ?
N1 C13 1.427(3) . ?
N2 C19 1.135(4) . ?
N3 C20 1.129(4) . ?
N4 C17 1.430(3) . ?
N4 C26 1.420(3) . ?
N4 C27 1.418(3) . ?
C1 H1 0.9300 . ?
C1 C2 1.375(4) . ?
C1 C6 1.391(4) . ?
C2 H2 0.9300 . ?
C2 C3 1.373(5) . ?
C3 H3 0.9300 . ?
C3 C4 1.382(5) . ?
C4 H4 0.9300 . ?
C4 C5 1.378(4) . ?
C5 C6 1.389(4) . ?
C7 C8 1.390(3) . ?
C7 C12 1.381(4) . ?
C8 C9 1.382(4) . ?
C9 H9 0.9300 . ?
C9 C10 1.378(5) . ?
C10 H10 0.9300 . ?
C10 C11 1.370(5) . ?
C11 H11 0.9300 . ?
C11 C12 1.375(4) . ?
C12 H12 0.9300 . ?
C13 C14 1.393(3) . ?
C13 C18 1.395(3) . ?
C14 C15 1.391(3) . ?
C14 C19 1.438(3) . ?
C15 H15 0.9300 . ?
C15 C16 1.390(3) . ?
C16 C17 1.392(3) . ?
C16 C20 1.448(3) . ?
C17 C18 1.380(3) . ?
C18 H18 0.9300 . ?
C21 H21 0.9300 . ?
C21 C22 1.370(5) . ?
C21 C26 1.386(4) . ?
C22 H22 0.9300 . ?
C22 C23 1.385(5) . ?
C23 H23 0.9300 . ?
C23 C24 1.367(5) . ?
C24 H24 0.9300 . ?
C24 C25 1.378(4) . ?
C25 C26 1.393(4) . ?
C27 C28 1.400(4) . ?
C27 C32 1.387(4) . ?
C28 C29 1.390(4) . ?
C29 H29 0.9300 . ?
C29 C30 1.380(5) . ?
C30 H30 0.9300 . ?
C30 C31 1.372(5) . ?
C31 H31 0.9300 . ?
C31 C32 1.379(4) . ?
C32 H32 0.9300 . ?

loop_
_geom_torsion_atom_site_label_1
_geom_torsion_atom_site_label_2
_geom_torsion_atom_site_label_3
_geom_torsion_atom_site_label_4
_geom_torsion
_geom_torsion_site_symmetry_1
_geom_torsion_site_symmetry_2
_geom_torsion_site_symmetry_3
_geom_torsion_site_symmetry_4
_geom_torsion_publ_flag
S1 C5 C6 N1 2.3(3) . . . . ?
S1 C5 C6 C1 -177.3(2) . . . . ?
S1 C8 C9 C10 -171.8(2) . . . . ?
S2 C25 C26 N4 -6.5(4) . . . . ?
S2 C25 C26 C21 172.3(2) . . . . ?
S2 C28 C29 C30 168.3(2) . . . . ?
S2A C25 C26 N4 26.6(6) . . . . ?
S2A C25 C26 C21 -154.6(6) . . . . ?
S2A C28 C29 C30 -159.8(6) . . . . ?
N1 C7 C8 S1 -8.4(3) . . . . ?
N1 C7 C8 C9 176.7(2) . . . . ?
N1 C7 C12 C11 -178.5(3) . . . . ?
N1 C13 C14 C15 -178.1(2) . . . . ?
N1 C13 C14 C19 1.5(3) . . . . ?
N1 C13 C18 C17 -179.7(2) . . . . ?
N4 C17 C18 C13 176.0(2) . . . . ?
N4 C27 C28 S2 7.1(3) . . . . ?
N4 C27 C28 S2A -28.4(7) . . . . ?
N4 C27 C28 C29 178.7(2) . . . . ?
N4 C27 C32 C31 -175.7(2) . . . . ?
C1 C2 C3 C4 -0.2(5) . . . . ?
C2 C1 C6 N1 -178.2(3) . . . . ?
C2 C1 C6 C5 1.5(4) . . . . ?
C2 C3 C4 C5 1.2(6) . . . . ?
C3 C4 C5 S1 176.1(3) . . . . ?
C3 C4 C5 C6 -0.9(5) . . . . ?
C4 C5 C6 N1 179.2(3) . . . . ?
C4 C5 C6 C1 -0.5(4) . . . . ?
C5 S1 C8 C7 26.6(2) . . . . ?
C5 S1 C8 C9 -158.5(2) . . . . ?
C6 N1 C7 C8 -20.3(3) . . . . ?
C6 N1 C7 C12 161.4(2) . . . . ?
C6 N1 C13 C14 88.1(3) . . . . ?
C6 N1 C13 C18 -90.5(3) . . . . ?
C6 C1 C2 C3 -1.1(5) . . . . ?
C7 N1 C6 C1 -156.8(2) . . . . ?
C7 N1 C6 C5 23.6(3) . . . . ?
C7 N1 C13 C14 -109.0(2) . . . . ?
C7 N1 C13 C18 72.4(3) . . . . ?
C7 C8 C9 C10 3.3(4) . . . . ?
C8 S1 C5 C4 159.6(2) . . . . ?
C8 S1 C5 C6 -23.4(3) . . . . ?
C8 C7 C12 C11 3.1(4) . . . . ?
C8 C9 C10 C11 0.3(5) . . . . ?
C9 C10 C11 C12 -2.1(5) . . . . ?
C10 C11 C12 C7 0.4(5) . . . . ?
C12 C7 C8 S1 170.0(2) . . . . ?
C12 C7 C8 C9 -4.9(4) . . . . ?
C13 N1 C6 C1 5.0(3) . . . . ?
C13 N1 C6 C5 -174.6(2) . . . . ?
C13 N1 C7 C8 178.1(2) . . . . ?
C13 N1 C7 C12 -0.2(3) . . . . ?
C13 C14 C15 C16 -1.1(3) . . . . ?
C14 C13 C18 C17 1.7(4) . . . . ?
C14 C15 C16 C17 -0.5(3) . . . . ?
C14 C15 C16 C20 179.1(2) . . . . ?
C15 C16 C17 N4 -176.6(2) . . . . ?
C15 C16 C17 C18 2.7(4) . . . . ?
C16 C17 C18 C13 -3.2(4) . . . . ?
C17 N4 C26 C21 -29.8(4) . . . . ?
C17 N4 C26 C25 149.0(3) . . . . ?
C17 N4 C27 C28 -149.5(2) . . . . ?
C17 N4 C27 C32 27.8(4) . . . . ?
C18 C13 C14 C15 0.5(4) . . . . ?
C18 C13 C14 C19 -179.8(2) . . . . ?
C19 C14 C15 C16 179.2(2) . . . . ?
C20 C16 C17 N4 3.8(3) . . . . ?
C20 C16 C17 C18 -177.0(2) . . . . ?
C21 C22 C23 C24 -0.3(6) . . . . ?
C22 C21 C26 N4 176.4(3) . . . . ?
C22 C21 C26 C25 -2.4(4) . . . . ?
C22 C23 C24 C25 -2.8(6) . . . . ?
C23 C24 C25 S2 -170.1(3) . . . . ?
C23 C24 C25 S2A 158.1(6) . . . . ?
C23 C24 C25 C26 3.3(5) . . . . ?
C24 C25 C26 N4 -179.5(3) . . . . ?
C24 C25 C26 C21 -0.7(4) . . . . ?
C25 S2 C28 C27 -29.0(2) . . . . ?
C25 S2 C28 C29 159.2(2) . . . . ?
C25 S2A C28 C27 26.7(9) . . . . ?
C25 S2A C28 C29 -178.5(4) . . . . ?
C26 N4 C17 C16 -76.5(3) . . . . ?
C26 N4 C17 C18 104.2(3) . . . . ?
C26 N4 C27 C28 24.2(4) . . . . ?
C26 N4 C27 C32 -158.6(2) . . . . ?
C26 C21 C22 C23 2.9(5) . . . . ?
C27 N4 C17 C16 97.5(3) . . . . ?
C27 N4 C17 C18 -81.8(3) . . . . ?
C27 N4 C26 C21 156.5(2) . . . . ?
C27 N4 C26 C25 -24.7(4) . . . . ?
C27 C28 C29 C30 -3.7(4) . . . . ?
C28 S2 C25 C24 -158.1(3) . . . . ?
C28 S2 C25 C26 28.7(3) . . . . ?
C28 S2A C25 C24 179.3(5) . . . . ?
C28 S2A C25 C26 -25.7(9) . . . . ?
C28 C27 C32 C31 1.6(4) . . . . ?
C28 C29 C30 C31 3.0(4) . . . . ?
C29 C30 C31 C32 0.1(4) . . . . ?
C30 C31 C32 C27 -2.4(4) . . . . ?
C32 C27 C28 S2 -170.23(19) . . . . ?
C32 C27 C28 S2A 154.3(7) . . . . ?
C32 C27 C28 C29 1.4(4) . . . . ?
